data_7116956
loop_
_publ_author_name
'Prakasam, Thirumurugan'
'Lusi, Matteo'
'Nauha, Elisa'
'Olsen, John-Carl'
'Sy, Mohamadou'
'Platas-Iglesias, Carlos'
'Charbonni\`ere, Lo\"ic J.'
'Trabolsi, Ali'

_publ_section_title
;
 Dynamic stereoisomerization in inherently chiral bimetallic [2]catenanes
;
_journal_coden_ASTM CHCOFS
_journal_issue 27
_journal_name_full
;
 Chemical Communications (Cambridge, United Kingdom)
;
_journal_page_first 5840
_journal_page_last 5843
_journal_paper_doi 10.1039/c4cc07392d
_journal_volume 51
_journal_year 2015
_chemical_formula_sum 'C88 H60 F12 N12 O12 Zn2'
_chemical_formula_weight 1836.22
_space_group_crystal_system monoclinic
_space_group_IT_number 14
_space_group_name_Hall '-P 2yn'
_space_group_name_H-M_alt 'P 1 21/n 1'
_symmetry_space_group_name_Hall '-P 2yn'
_symmetry_space_group_name_H-M 'P 1 21/n 1'
_atom_sites_solution_hydrogens geom
_audit_creation_method SHELXL-2013
_audit_update_record
;
2014-03-26 deposited with the CCDC.
2015-02-09 downloaded from the CCDC.
;
_cell_angle_alpha 90
_cell_angle_beta 90.213(3)
_cell_angle_gamma 90
_cell_formula_units_Z 4
_cell_length_a 8.1943(5)
_cell_length_b 26.8625(17)
_cell_length_c 42.167(3)
_cell_measurement_temperature 100(2)
_cell_volume 9281.7(10)
_computing_structure_refinement 'SHELXL-2013 (Sheldrick, 2013)'
_diffrn_ambient_temperature 100(2)
_diffrn_measured_fraction_theta_full 0.411
_diffrn_measured_fraction_theta_max 0.921
_diffrn_radiation_type MoK\a
_diffrn_radiation_wavelength 0.71073
_diffrn_reflns_av_R_equivalents 0.0752
_diffrn_reflns_av_unetI/netI 0.0631
_diffrn_reflns_Laue_measured_fraction_full 0.411
_diffrn_reflns_Laue_measured_fraction_max 0.921
_diffrn_reflns_limit_h_max 7
_diffrn_reflns_limit_h_min -7
_diffrn_reflns_limit_k_max 23
_diffrn_reflns_limit_k_min -23
_diffrn_reflns_limit_l_max 38
_diffrn_reflns_limit_l_min -37
_diffrn_reflns_number 37890
_diffrn_reflns_point_group_measured_fraction_full 0.411
_diffrn_reflns_point_group_measured_fraction_max 0.921
_diffrn_reflns_theta_full 25.242
_diffrn_reflns_theta_max 18.993
_diffrn_reflns_theta_min 0.899
_exptl_absorpt_coefficient_mu 0.604
_exptl_absorpt_correction_T_max 0.7534
_exptl_absorpt_correction_T_min 0.5041
_exptl_absorpt_correction_type multi-scan
_exptl_absorpt_process_details sadabs
_exptl_crystal_colour colourless
_exptl_crystal_density_diffrn 1.314
_exptl_crystal_description needle
_exptl_crystal_F_000 3744
_exptl_crystal_size_max 0.500
_exptl_crystal_size_mid 0.300
_exptl_crystal_size_min 0.200
_refine_diff_density_max 0.979
_refine_diff_density_min -0.540
_refine_diff_density_rms 0.086
_refine_ls_extinction_method none
_refine_ls_goodness_of_fit_ref 1.047
_refine_ls_hydrogen_treatment constr
_refine_ls_matrix_type full
_refine_ls_number_parameters 1067
_refine_ls_number_reflns 6894
_refine_ls_number_restraints 102
_refine_ls_restrained_S_all 1.059
_refine_ls_R_factor_all 0.1161
_refine_ls_R_factor_gt 0.0928
_refine_ls_shift/su_max 0.000
_refine_ls_shift/su_mean 0.000
_refine_ls_structure_factor_coef Fsqd
_refine_ls_weighting_details 'w=1/[\s^2^(Fo^2^)+(0.1486P)^2^+50.1530P] where P=(Fo^2^+2Fc^2^)/3'
_refine_ls_weighting_scheme calc
_refine_ls_wR_factor_gt 0.2499
_refine_ls_wR_factor_ref 0.2648
_reflns_Friedel_coverage 0.000
_reflns_number_gt 5066
_reflns_number_total 6894
_reflns_threshold_expression 'I > 2\s(I)'
_cod_duplicate_entry 7116828
_cod_data_source_file c4cc07392d2.cif
_cod_data_source_block C:\c_p21np
_cod_database_code 7116956
_shelx_space_group_comment
;
The symmetry employed for this shelxl refinement is uniquely defined
by the following loop, which should always be used as a source of
symmetry information in preference to the above space-group names.
They are only intended as comments.
;
_shelx_estimated_absorpt_t_min 0.752
_shelx_estimated_absorpt_t_max 0.889
_shelxl_version_number 2013-3

loop_
_space_group_symop_operation_xyz
'x, y, z'
'-x+1/2, y+1/2, -z+1/2'
'-x, -y, -z'
'x-1/2, -y-1/2, z-1/2'

loop_
_atom_site_label
_atom_site_type_symbol
_atom_site_fract_x
_atom_site_fract_y
_atom_site_fract_z
_atom_site_U_iso_or_equiv
_atom_site_adp_type
_atom_site_occupancy
_atom_site_site_symmetry_order
_atom_site_calc_flag
_atom_site_refinement_flags_posn
_atom_site_refinement_flags_adp
Zn1 Zn 0.16237(17) 0.32048(5) 0.11179(4) 0.0595(7) Uani 1 1 d . .
Zn2 Zn 0.37397(18) 0.28727(6) 0.41329(4) 0.0638(7) Uani 1 1 d . .
O1 O -0.0375(9) 0.4260(3) 0.2531(2) 0.058(2) Uani 1 1 d . .
O2 O 0.5210(9) 0.2685(3) 0.25940(18) 0.043(2) Uani 1 1 d . .
O3 O -0.0045(9) 0.2703(3) 0.2651(2) 0.045(2) Uani 1 1 d . .
O4 O 0.5586(10) 0.4196(3) 0.2802(2) 0.061(2) Uani 1 1 d . .
N1 N 0.2136(13) 0.2603(4) 0.0831(2) 0.041(3) Uani 1 1 d . .
N2 N 0.4251(11) 0.3346(4) 0.0901(2) 0.050(3) Uani 1 1 d . .
N3 N 0.2820(11) 0.2877(4) 0.1523(2) 0.041(2) Uani 1 1 d . .
N4 N 0.1164(11) 0.3721(4) 0.1494(3) 0.051(3) Uani 1 1 d . .
N5 N 0.3232(14) 0.2248(4) 0.4393(2) 0.045(3) Uani 1 1 d . .
N6 N 0.1101(11) 0.2994(5) 0.4365(2) 0.051(3) Uani 1 1 d . .
N7 N 0.4252(12) 0.3461(4) 0.3807(2) 0.046(3) Uani 1 1 d . .
N8 N 0.2468(11) 0.2632(4) 0.3715(2) 0.042(2) Uani 1 1 d . .
N9 N -0.0573(11) 0.2691(4) 0.1158(2) 0.045(3) Uani 1 1 d . U
N10 N 0.5807(15) 0.4384(4) 0.1298(3) 0.066(3) Uani 1 1 d . .
N11 N -0.0347(14) 0.4130(5) 0.4042(3) 0.072(3) Uani 1 1 d . .
N12 N 0.5924(11) 0.2374(4) 0.4067(2) 0.043(3) Uani 1 1 d . .
C1 C 0.3617(16) 0.2554(5) 0.0682(3) 0.042(3) Uani 1 1 d . .
C2 C 0.4710(17) 0.2955(5) 0.0720(3) 0.045(3) Uani 1 1 d . .
C3 C 0.5337(17) 0.3725(5) 0.0935(3) 0.046(3) Uani 1 1 d . .
C4 C 0.6851(17) 0.3718(5) 0.0783(3) 0.054(4) Uani 1 1 d . .
H4 H 0.7575 0.3993 0.0802 0.065 Uiso 1 1 calc R U
C5 C 0.7274(15) 0.3311(6) 0.0607(3) 0.052(4) Uani 1 1 d . .
H5 H 0.8307 0.3303 0.0505 0.063 Uiso 1 1 calc R U
C6 C 0.6250(18) 0.2918(5) 0.0575(3) 0.047(3) Uani 1 1 d . .
C7 C 0.6648(17) 0.2484(6) 0.0396(3) 0.064(4) Uani 1 1 d . .
H7 H 0.7689 0.2465 0.0299 0.077 Uiso 1 1 calc R U
C8 C 0.562(2) 0.2106(6) 0.0361(3) 0.065(4) Uani 1 1 d . .
H8 H 0.5934 0.1824 0.0239 0.077 Uiso 1 1 calc R U
C9 C 0.4003(19) 0.2120(6) 0.0508(3) 0.057(4) Uani 1 1 d . .
C10 C 0.281(2) 0.1757(5) 0.0476(3) 0.064(4) Uani 1 1 d . .
H10 H 0.3021 0.1476 0.0346 0.077 Uiso 1 1 calc R U
C11 C 0.140(2) 0.1794(4) 0.0620(3) 0.057(4) Uani 1 1 d . .
H11 H 0.0609 0.1539 0.0601 0.069 Uiso 1 1 calc R U
C12 C 0.1090(18) 0.2234(6) 0.0808(3) 0.059(4) Uani 1 1 d . .
C13 C -0.0504(17) 0.2301(6) 0.0986(3) 0.065(4) Uani 1 1 d . .
H13 H -0.1379 0.2070 0.0972 0.078 Uiso 1 1 calc R U
C14 C -0.2021(17) 0.2721(5) 0.1358(3) 0.067(4) Uani 1 1 d . .
H14A H -0.2761 0.2441 0.1306 0.081 Uiso 1 1 calc R U
H14B H -0.2608 0.3035 0.1312 0.081 Uiso 1 1 calc R U
C16 C -0.1595(13) 0.2703(6) 0.1710(3) 0.049(3) Uani 1 1 d . .
C17 C -0.1710(14) 0.3120(5) 0.1907(3) 0.051(3) Uani 1 1 d . .
H17 H -0.2131 0.3423 0.1824 0.061 Uiso 1 1 calc R U
C18 C -0.1216(14) 0.3098(5) 0.2224(3) 0.051(4) Uani 1 1 d . .
H18 H -0.1303 0.3382 0.2357 0.062 Uiso 1 1 calc R U
C19 C -0.0589(13) 0.2649(5) 0.2343(3) 0.034(3) Uani 1 1 d . .
C20 C -0.0551(14) 0.2227(5) 0.2158(4) 0.057(4) Uani 1 1 d . .
H20 H -0.0213 0.1918 0.2246 0.069 Uiso 1 1 calc R U
C21 C -0.1025(14) 0.2261(5) 0.1835(3) 0.051(3) Uani 1 1 d . .
H21 H -0.0948 0.1975 0.1703 0.061 Uiso 1 1 calc R U
C22 C 0.0204(14) 0.2267(4) 0.2824(3) 0.042(3) Uani 1 1 d . .
H22A H 0.0925 0.2039 0.2704 0.051 Uiso 1 1 calc R U
H22B H -0.0852 0.2096 0.2859 0.051 Uiso 1 1 calc R U
C23 C 0.0964(13) 0.2392(5) 0.3133(3) 0.038(3) Uani 1 1 d . .
C24 C 0.0892(13) 0.2083(5) 0.3387(3) 0.050(3) Uani 1 1 d . .
H24 H 0.0315 0.1778 0.3372 0.060 Uiso 1 1 calc R U
C25 C 0.1676(14) 0.2216(5) 0.3674(3) 0.047(3) Uani 1 1 d . .
H25 H 0.1622 0.1990 0.3847 0.057 Uiso 1 1 calc R U
C26 C 0.1866(14) 0.2828(4) 0.3175(3) 0.040(3) Uani 1 1 d . .
H26 H 0.1990 0.3047 0.3000 0.047 Uiso 1 1 calc R U
C27 C 0.2589(13) 0.2955(4) 0.3462(3) 0.036(3) Uani 1 1 d . U
C28 C 0.3575(13) 0.3399(4) 0.3514(3) 0.040(3) Uani 1 1 d . .
C29 C 0.3812(15) 0.3760(5) 0.3287(3) 0.057(4) Uani 1 1 d . .
H29 H 0.3249 0.3729 0.3090 0.068 Uiso 1 1 calc R U
C30 C 0.4827(15) 0.4164(4) 0.3330(3) 0.045(3) Uani 1 1 d . .
C31 C 0.5527(15) 0.4217(5) 0.3624(4) 0.062(4) Uani 1 1 d . .
H31 H 0.6234 0.4490 0.3667 0.074 Uiso 1 1 calc R U
C32 C 0.5191(15) 0.3867(5) 0.3862(3) 0.055(4) Uani 1 1 d . .
H32 H 0.5637 0.3916 0.4068 0.066 Uiso 1 1 calc R U
C33 C 0.5201(17) 0.4526(5) 0.3064(3) 0.069(4) Uani 1 1 d . .
H33A H 0.4244 0.4738 0.3014 0.083 Uiso 1 1 calc R U
H33B H 0.6141 0.4742 0.3118 0.083 Uiso 1 1 calc R U
C34 C 0.5519(15) 0.4371(6) 0.2487(4) 0.060(4) Uani 1 1 d . .
C35 C 0.5289(19) 0.4866(6) 0.2403(4) 0.088(5) Uani 1 1 d . .
H35 H 0.5176 0.5117 0.2560 0.105 Uiso 1 1 calc R U
C36 C 0.523(2) 0.4980(5) 0.2083(4) 0.091(5) Uani 1 1 d . .
H36 H 0.5119 0.5319 0.2022 0.109 Uiso 1 1 calc R U
C37 C 0.5319(17) 0.4620(6) 0.1849(4) 0.075(5) Uani 1 1 d . .
C38 C 0.5516(13) 0.4134(6) 0.1949(4) 0.053(4) Uani 1 1 d . .
H38 H 0.5589 0.3880 0.1793 0.064 Uiso 1 1 calc R U
C39 C 0.5609(13) 0.4004(5) 0.2259(4) 0.051(3) Uani 1 1 d . .
H39 H 0.5734 0.3665 0.2319 0.061 Uiso 1 1 calc R U
C40 C 0.5125(17) 0.4762(5) 0.1501(3) 0.069(4) Uani 1 1 d . .
H40A H 0.3952 0.4804 0.1451 0.083 Uiso 1 1 calc R U
H40B H 0.5680 0.5083 0.1461 0.083 Uiso 1 1 calc R U
C42 C 0.4735(16) 0.4135(5) 0.1134(3) 0.055(3) Uani 1 1 d . .
H42 H 0.3606 0.4214 0.1143 0.066 Uiso 1 1 calc R U
C51 C 0.0668(16) 0.2587(5) 0.4517(3) 0.042(3) Uani 1 1 d . .
C52 C 0.1822(19) 0.2174(6) 0.4549(3) 0.054(4) Uani 1 1 d . .
C53 C 0.4350(18) 0.1885(6) 0.4419(3) 0.058(4) Uani 1 1 d . .
C54 C 0.406(2) 0.1449(5) 0.4601(3) 0.057(4) Uani 1 1 d . .
H54 H 0.4880 0.1202 0.4623 0.068 Uiso 1 1 calc R U
C55 C 0.260(2) 0.1388(5) 0.4745(3) 0.059(4) Uani 1 1 d . .
H55 H 0.2390 0.1093 0.4862 0.070 Uiso 1 1 calc R U
C56 C 0.1406(19) 0.1752(6) 0.4723(3) 0.059(4) Uani 1 1 d . .
C57 C -0.0243(18) 0.1711(6) 0.4861(3) 0.063(4) Uani 1 1 d . .
H57 H -0.0572 0.1417 0.4968 0.075 Uiso 1 1 calc R U
C58 C -0.1258(17) 0.2096(6) 0.4832(3) 0.061(4) Uani 1 1 d . .
H58 H -0.2302 0.2068 0.4928 0.073 Uiso 1 1 calc R U
C59 C -0.0893(18) 0.2543(5) 0.4670(3) 0.052(4) Uani 1 1 d . .
C60 C -0.1938(17) 0.2954(8) 0.4648(3) 0.070(4) Uani 1 1 d . .
H60 H -0.2977 0.2942 0.4747 0.085 Uiso 1 1 calc R U
C61 C -0.1484(17) 0.3365(6) 0.4488(3) 0.061(4) Uani 1 1 d . .
H61 H -0.2200 0.3643 0.4474 0.073 Uiso 1 1 calc R U
C62 C 0.0052(17) 0.3381(5) 0.4345(3) 0.052(3) Uani 1 1 d . .
C63 C 0.0624(17) 0.3811(5) 0.4166(3) 0.063(4) Uani 1 1 d . .
H63 H 0.1766 0.3857 0.4140 0.075 Uiso 1 1 calc R U
C64 C 0.0403(17) 0.4543(5) 0.3861(3) 0.073(4) Uani 1 1 d . .
H64A H 0.1595 0.4548 0.3900 0.087 Uiso 1 1 calc R U
H64B H -0.0053 0.4865 0.3934 0.087 Uiso 1 1 calc R U
C66 C 0.0057(14) 0.4476(6) 0.3493(3) 0.052(3) Uani 1 1 d . .
C67 C 0.0121(17) 0.4895(5) 0.3310(4) 0.074(4) Uani 1 1 d . .
H67 H 0.0281 0.5214 0.3402 0.089 Uiso 1 1 calc R U
C68 C -0.0062(17) 0.4835(6) 0.2974(4) 0.077(4) Uani 1 1 d . .
H68 H -0.0082 0.5116 0.2838 0.092 Uiso 1 1 calc R U
C69 C -0.0205(13) 0.4368(6) 0.2855(3) 0.045(3) Uani 1 1 d . .
C70 C -0.0341(14) 0.3958(5) 0.3045(4) 0.051(3) Uani 1 1 d . .
H70 H -0.0548 0.3639 0.2955 0.061 Uiso 1 1 calc R U
C71 C -0.0176(13) 0.4012(5) 0.3367(4) 0.053(4) Uani 1 1 d . .
H71 H -0.0223 0.3729 0.3502 0.063 Uiso 1 1 calc R U
C72 C 0.0082(15) 0.4632(4) 0.2302(3) 0.057(4) Uani 1 1 d . .
H72A H 0.1044 0.4823 0.2376 0.068 Uiso 1 1 calc R U
H72B H -0.0830 0.4866 0.2262 0.068 Uiso 1 1 calc R U
C73 C 0.0487(15) 0.4335(4) 0.2002(3) 0.052(3) Uani 1 1 d . .
C74 C -0.0142(13) 0.4450(4) 0.1706(3) 0.046(3) Uani 1 1 d . .
H74 H -0.0798 0.4738 0.1676 0.056 Uiso 1 1 calc R U
C75 C 0.0209(15) 0.4132(5) 0.1450(3) 0.058(4) Uani 1 1 d . .
H75 H -0.0220 0.4203 0.1245 0.069 Uiso 1 1 calc R U
C76 C 0.1470(13) 0.3919(4) 0.2041(3) 0.038(3) Uani 1 1 d . .
H76 H 0.1931 0.3845 0.2242 0.045 Uiso 1 1 calc R U
C77 C 0.1775(13) 0.3614(5) 0.1788(3) 0.045(4) Uani 1 1 d . .
C78 C 0.2661(13) 0.3133(4) 0.1795(3) 0.035(3) Uani 1 1 d . .
C79 C 0.3263(12) 0.2962(4) 0.2084(3) 0.039(3) Uani 1 1 d . .
H79 H 0.3118 0.3147 0.2274 0.046 Uiso 1 1 calc R U
C80 C 0.4094(13) 0.2504(5) 0.2084(3) 0.046(3) Uani 1 1 d . .
C81 C 0.4278(13) 0.2242(4) 0.1809(3) 0.043(3) Uani 1 1 d . .
H81 H 0.4840 0.1933 0.1806 0.052 Uiso 1 1 calc R U
C82 C 0.3608(14) 0.2444(5) 0.1529(3) 0.042(3) Uani 1 1 d . .
H82 H 0.3723 0.2264 0.1337 0.050 Uiso 1 1 calc R U
C83 C 0.4727(14) 0.2281(4) 0.2386(3) 0.050(3) Uani 1 1 d . .
H83A H 0.3868 0.2078 0.2488 0.060 Uiso 1 1 calc R U
H83B H 0.5675 0.2063 0.2342 0.060 Uiso 1 1 calc R U
C84 C 0.5806(13) 0.2584(5) 0.2896(3) 0.039(3) Uani 1 1 d . .
C85 C 0.6539(13) 0.2967(4) 0.3047(3) 0.043(3) Uani 1 1 d . .
H85 H 0.6708 0.3270 0.2936 0.052 Uiso 1 1 calc R U
C86 C 0.7050(13) 0.2927(5) 0.3359(3) 0.047(3) Uani 1 1 d . .
H86 H 0.7541 0.3202 0.3464 0.056 Uiso 1 1 calc R U
C87 C 0.6833(13) 0.2485(5) 0.3513(3) 0.039(3) Uani 1 1 d . .
C88 C 0.6133(14) 0.2092(4) 0.3360(3) 0.043(3) Uani 1 1 d . .
H88 H 0.6016 0.1785 0.3469 0.052 Uiso 1 1 calc R U
C89 C 0.5591(13) 0.2128(4) 0.3051(3) 0.038(3) Uani 1 1 d . .
H89 H 0.5088 0.1854 0.2947 0.046 Uiso 1 1 calc R U
C90 C 0.7358(15) 0.2445(5) 0.3861(3) 0.054(4) Uani 1 1 d . .
H90A H 0.8114 0.2160 0.3887 0.065 Uiso 1 1 calc R U
H90B H 0.7943 0.2751 0.3925 0.065 Uiso 1 1 calc R U
C92 C 0.5779(15) 0.1977(5) 0.4232(3) 0.051(4) Uani 1 1 d . .
H92 H 0.6635 0.1738 0.4231 0.062 Uiso 1 1 calc R U
O1A O 0.0867(9) 0.3747(3) 0.0819(2) 0.047(2) Uani 1 1 d D .
C2A C 0.1115(14) 0.3766(5) 0.0527(4) 0.051(4) Uani 1 1 d D .
O3A O 0.1404(11) 0.3443(4) 0.0333(2) 0.075(3) Uani 1 1 d D .
C4A C 0.1082(18) 0.4266(6) 0.0396(4) 0.089(5) Uani 1 1 d D .
F5A F 0.122(2) 0.4640(4) 0.0578(2) 0.229(9) Uani 1 1 d D .
F6A F -0.0333(19) 0.4400(4) 0.0266(4) 0.214(8) Uani 1 1 d D .
F7A F 0.194(3) 0.4388(5) 0.0159(4) 0.262(11) Uani 1 1 d D .
O1B O 0.4504(10) 0.3375(3) 0.4459(2) 0.061(3) Uani 1 1 d D .
C2B C 0.4225(15) 0.3375(6) 0.4743(4) 0.073(5) Uani 1 1 d D .
O3B O 0.4064(11) 0.3030(5) 0.4934(3) 0.092(3) Uani 1 1 d D .
C4B C 0.407(3) 0.3861(8) 0.4895(4) 0.134(8) Uani 1 1 d D .
F5B F 0.339(3) 0.4199(6) 0.4744(4) 0.376(19) Uani 1 1 d D .
F6B F 0.553(2) 0.4070(5) 0.4963(5) 0.232(9) Uani 1 1 d D .
F7B F 0.363(2) 0.3911(6) 0.5191(3) 0.229(8) Uani 1 1 d D .
O1C O -0.547(3) 0.0766(8) 0.3197(5) 0.233(8) Uiso 1 1 d D .
C2C C -0.673(3) 0.0816(12) 0.3357(5) 0.254(16) Uiso 1 1 d D .
O3C O -0.822(3) 0.0883(9) 0.3356(5) 0.267(10) Uiso 1 1 d D .
C4C C -0.640(3) 0.0817(8) 0.3703(6) 0.242(15) Uiso 1 1 d D .
F5C F -0.5240(16) 0.1056(5) 0.3823(3) 0.173(5) Uiso 1 1 d D .
F6C F -0.6240(13) 0.0348(4) 0.3804(3) 0.135(4) Uiso 1 1 d D .
F7C F -0.759(2) 0.0975(8) 0.3888(5) 0.304(10) Uiso 1 1 d D .
O1D O 0.021(3) 0.0931(14) 0.2020(7) 0.383(17) Uiso 1 1 d D .
C2D C 0.163(4) 0.0932(18) 0.1911(6) 0.43(3) Uiso 1 1 d D .
O3D O 0.306(3) 0.1025(12) 0.1984(7) 0.336(14) Uiso 1 1 d D .
C4D C 0.164(3) 0.0950(9) 0.1560(6) 0.53(5) Uiso 1 1 d D .
F5D F 0.074(2) 0.1264(6) 0.1421(4) 0.222(6) Uiso 1 1 d D .
F6D F 0.126(2) 0.0495(6) 0.1438(4) 0.240(7) Uiso 1 1 d D .
F7D F 0.303(3) 0.1059(9) 0.1426(6) 0.338(12) Uiso 1 1 d D .

loop_
_atom_site_aniso_label
_atom_site_aniso_U_11
_atom_site_aniso_U_22
_atom_site_aniso_U_33
_atom_site_aniso_U_23
_atom_site_aniso_U_13
_atom_site_aniso_U_12
Zn1 0.0434(11) 0.0834(13) 0.0516(12) 0.0035(8) -0.0003(8) -0.0014(7)
Zn2 0.0459(11) 0.1008(14) 0.0448(12) 0.0019(8) 0.0007(8) 0.0100(8)
O1 0.048(6) 0.078(7) 0.048(7) -0.005(5) 0.009(5) -0.009(4)
O2 0.037(5) 0.060(6) 0.030(6) 0.008(4) 0.001(4) 0.002(4)
O3 0.043(5) 0.052(6) 0.040(6) 0.008(4) 0.002(5) 0.006(4)
O4 0.058(6) 0.064(6) 0.060(8) 0.003(5) 0.015(5) 0.000(4)
N1 0.029(7) 0.071(7) 0.024(7) 0.008(4) -0.002(6) -0.023(6)
N2 0.035(7) 0.081(9) 0.033(7) 0.008(6) -0.005(5) 0.009(7)
N3 0.028(6) 0.075(8) 0.021(7) -0.003(6) -0.002(5) -0.003(5)
N4 0.016(6) 0.064(8) 0.075(10) -0.006(6) 0.023(6) 0.004(5)
N5 0.012(6) 0.101(8) 0.023(7) -0.011(5) 0.005(6) 0.012(6)
N6 0.026(7) 0.095(10) 0.033(7) 0.000(6) 0.003(5) 0.013(7)
N7 0.025(6) 0.095(9) 0.019(7) -0.009(5) 0.006(5) 0.018(6)
N8 0.025(6) 0.071(8) 0.031(7) 0.015(6) 0.012(5) 0.001(5)
N9 0.019(7) 0.102(9) 0.013(6) 0.013(6) 0.013(5) -0.010(5)
N10 0.082(9) 0.055(8) 0.062(8) -0.003(6) 0.001(8) 0.001(6)
N11 0.067(8) 0.089(9) 0.059(8) -0.015(7) -0.020(7) 0.017(7)
N12 0.033(7) 0.080(8) 0.018(6) -0.002(5) -0.001(6) 0.003(5)
C1 0.031(9) 0.062(10) 0.033(9) 0.016(7) 0.019(7) -0.008(7)
C2 0.032(10) 0.073(11) 0.029(9) 0.014(7) 0.016(8) -0.008(8)
C3 0.037(10) 0.072(10) 0.029(9) 0.004(7) -0.017(8) -0.008(8)
C4 0.026(10) 0.102(12) 0.033(9) 0.014(8) -0.007(8) -0.020(7)
C5 0.034(9) 0.121(14) 0.002(8) 0.008(7) -0.004(6) 0.018(10)
C6 0.047(11) 0.053(10) 0.040(9) -0.006(7) -0.009(8) -0.015(8)
C7 0.046(10) 0.106(13) 0.040(10) 0.014(9) -0.010(8) -0.011(10)
C8 0.054(11) 0.114(13) 0.025(9) -0.012(7) -0.010(8) 0.025(10)
C9 0.064(12) 0.071(11) 0.037(9) 0.006(7) -0.020(9) 0.015(9)
C10 0.082(12) 0.075(11) 0.035(10) -0.011(7) 0.015(9) -0.010(10)
C11 0.080(12) 0.054(10) 0.038(9) -0.018(7) 0.005(9) -0.001(7)
C12 0.051(11) 0.091(12) 0.035(10) 0.020(8) -0.001(8) 0.009(9)
C13 0.048(11) 0.099(12) 0.048(10) -0.002(9) -0.007(9) -0.007(8)
C14 0.057(11) 0.085(10) 0.059(11) -0.002(7) 0.003(10) -0.010(7)
C16 0.020(8) 0.088(12) 0.039(10) 0.011(9) 0.003(7) -0.014(6)
C17 0.045(9) 0.057(9) 0.051(11) 0.004(8) 0.007(7) 0.013(6)
C18 0.024(8) 0.102(12) 0.029(10) -0.017(7) 0.019(7) -0.013(7)
C19 0.026(7) 0.051(10) 0.025(9) 0.014(7) -0.007(6) 0.000(6)
C20 0.049(9) 0.041(9) 0.082(13) 0.005(8) 0.014(8) -0.003(6)
C21 0.047(9) 0.083(11) 0.023(9) -0.004(7) 0.001(7) -0.002(7)
C22 0.042(8) 0.059(9) 0.026(8) -0.003(6) -0.011(7) 0.004(6)
C23 0.018(7) 0.063(9) 0.035(10) 0.014(7) 0.012(6) 0.007(6)
C24 0.018(8) 0.081(10) 0.050(10) -0.003(8) 0.004(7) 0.010(6)
C25 0.026(8) 0.077(11) 0.039(10) 0.012(7) 0.013(7) -0.001(7)
C26 0.029(8) 0.062(9) 0.028(9) 0.012(6) 0.016(7) 0.017(6)
C27 0.019(7) 0.074(10) 0.015(8) 0.005(7) -0.012(6) 0.019(6)
C28 0.024(8) 0.052(9) 0.045(11) 0.011(8) 0.022(8) 0.011(6)
C29 0.048(9) 0.082(11) 0.041(10) -0.014(8) -0.008(7) 0.018(8)
C30 0.037(8) 0.055(9) 0.041(10) 0.007(7) 0.009(7) -0.009(6)
C31 0.051(10) 0.061(10) 0.073(13) 0.008(9) 0.002(9) 0.005(6)
C32 0.033(8) 0.083(11) 0.050(10) -0.021(9) -0.002(7) 0.000(7)
C33 0.068(10) 0.064(10) 0.074(12) -0.003(9) -0.003(8) 0.012(7)
C34 0.052(10) 0.089(13) 0.038(11) 0.016(10) 0.002(7) -0.015(7)
C35 0.133(15) 0.041(11) 0.089(16) 0.006(8) 0.015(11) -0.021(8)
C36 0.173(17) 0.049(11) 0.050(12) 0.022(9) -0.023(10) -0.035(9)
C37 0.073(11) 0.039(10) 0.114(16) -0.007(11) 0.001(9) -0.007(7)
C38 0.029(8) 0.086(13) 0.045(12) -0.005(7) -0.007(7) -0.003(6)
C39 0.029(8) 0.060(9) 0.063(12) -0.001(9) -0.002(7) -0.002(6)
C40 0.079(11) 0.088(12) 0.041(10) 0.022(8) -0.019(8) -0.021(8)
C42 0.046(9) 0.073(10) 0.047(10) 0.013(8) -0.003(8) 0.001(8)
C51 0.025(10) 0.078(11) 0.023(8) -0.011(7) -0.001(7) -0.010(8)
C52 0.054(12) 0.094(12) 0.015(8) -0.003(8) -0.007(8) 0.012(9)
C53 0.033(10) 0.113(13) 0.027(9) -0.006(8) -0.001(8) -0.008(10)
C54 0.073(13) 0.088(12) 0.010(8) -0.013(7) -0.006(8) 0.009(8)
C55 0.058(11) 0.090(11) 0.028(9) 0.011(7) 0.005(9) -0.010(9)
C56 0.064(13) 0.104(13) 0.008(8) -0.005(8) -0.016(8) -0.005(10)
C57 0.040(10) 0.124(14) 0.024(9) -0.001(7) 0.020(8) -0.013(9)
C58 0.042(10) 0.099(13) 0.042(10) -0.021(9) -0.012(7) 0.013(9)
C59 0.053(12) 0.066(11) 0.037(9) 0.004(7) -0.022(8) 0.007(9)
C60 0.040(10) 0.148(17) 0.024(9) -0.013(9) 0.002(7) 0.002(11)
C61 0.038(11) 0.095(12) 0.050(10) -0.006(8) 0.004(9) 0.012(7)
C62 0.035(10) 0.086(12) 0.036(9) -0.012(7) 0.005(8) 0.009(8)
C63 0.054(10) 0.065(10) 0.069(11) 0.004(8) -0.006(8) 0.015(8)
C64 0.069(11) 0.075(11) 0.074(13) 0.013(8) 0.009(9) 0.006(7)
C66 0.049(9) 0.050(11) 0.058(11) 0.002(9) 0.001(7) 0.004(6)
C67 0.105(13) 0.050(11) 0.067(13) -0.010(9) -0.007(9) 0.013(7)
C68 0.096(12) 0.065(13) 0.069(14) 0.008(9) 0.004(9) 0.014(8)
C69 0.038(8) 0.053(11) 0.042(11) -0.001(9) 0.001(7) 0.013(6)
C70 0.051(9) 0.050(10) 0.051(11) -0.010(8) -0.001(7) 0.005(6)
C71 0.037(8) 0.055(11) 0.066(13) 0.024(8) 0.005(8) 0.002(6)
C72 0.055(9) 0.057(9) 0.058(10) 0.004(8) 0.000(8) -0.005(6)
C73 0.054(9) 0.044(9) 0.056(11) -0.002(7) 0.021(8) 0.003(7)
C74 0.038(8) 0.066(9) 0.035(9) 0.021(7) -0.009(7) -0.005(6)
C75 0.045(9) 0.077(10) 0.051(11) -0.016(8) 0.000(7) -0.009(8)
C76 0.031(8) 0.058(9) 0.025(8) -0.010(6) 0.006(6) -0.004(6)
C77 0.012(7) 0.088(12) 0.036(10) 0.029(9) -0.011(7) -0.010(7)
C78 0.027(7) 0.047(8) 0.031(10) 0.007(7) 0.002(7) -0.004(6)
C79 0.014(7) 0.057(9) 0.044(10) -0.004(6) 0.000(6) 0.005(6)
C80 0.027(8) 0.087(11) 0.023(9) 0.019(8) -0.016(7) -0.017(7)
C81 0.039(8) 0.060(8) 0.031(9) -0.012(7) 0.002(7) -0.007(6)
C82 0.051(9) 0.062(9) 0.012(8) -0.007(6) -0.002(6) 0.017(7)
C83 0.032(8) 0.064(9) 0.054(10) -0.016(7) 0.014(7) 0.002(6)
C84 0.017(7) 0.040(9) 0.061(11) 0.003(8) 0.008(7) 0.004(6)
C85 0.021(7) 0.045(9) 0.063(11) 0.008(7) 0.011(7) 0.001(6)
C86 0.027(8) 0.089(11) 0.024(9) 0.007(7) -0.011(7) 0.000(6)
C87 0.021(7) 0.072(10) 0.024(8) 0.006(8) -0.001(6) 0.009(6)
C88 0.039(8) 0.033(8) 0.058(11) 0.009(7) 0.010(7) 0.009(6)
C89 0.045(8) 0.046(9) 0.024(9) -0.006(6) -0.008(7) 0.010(5)
C90 0.028(8) 0.091(10) 0.045(10) 0.001(7) -0.003(8) 0.013(6)
C92 0.024(9) 0.094(12) 0.035(9) -0.002(8) -0.013(8) 0.008(7)
O1A 0.036(5) 0.082(6) 0.024(6) 0.014(4) 0.012(5) 0.005(4)
C2A 0.032(8) 0.048(11) 0.075(15) 0.037(10) 0.008(9) -0.003(6)
O3A 0.076(7) 0.107(8) 0.041(7) -0.010(6) 0.000(5) 0.031(6)
C4A 0.042(11) 0.128(18) 0.095(15) -0.030(14) 0.024(10) -0.020(9)
F5A 0.54(3) 0.078(8) 0.072(8) 0.025(6) -0.072(12) -0.072(11)
F6A 0.196(15) 0.113(10) 0.33(2) 0.065(11) -0.090(15) 0.011(9)
F7A 0.39(3) 0.198(14) 0.202(17) 0.070(12) 0.208(19) 0.009(14)
O1B 0.037(6) 0.118(7) 0.027(6) -0.011(5) -0.008(5) 0.015(4)
C2B 0.021(9) 0.138(17) 0.061(16) -0.003(13) 0.004(10) 0.018(8)
O3B 0.047(7) 0.178(11) 0.050(8) -0.004(7) 0.012(6) -0.018(7)
C4B 0.13(2) 0.21(3) 0.068(17) -0.027(17) 0.016(14) 0.063(19)
F5B 0.67(4) 0.260(18) 0.197(16) -0.160(14) -0.24(2) 0.33(3)
F6B 0.232(18) 0.145(12) 0.32(2) -0.089(13) -0.030(18) -0.005(11)
F7B 0.25(2) 0.34(2) 0.102(12) -0.065(12) 0.010(11) 0.128(16)

loop_
_atom_type_symbol
_atom_type_description
_atom_type_scat_dispersion_real
_atom_type_scat_dispersion_imag
_atom_type_scat_source
C C 0.0033 0.0016 'International Tables Vol C Tables 4.2.6.8 and 6.1.1.4'
H H 0.0000 0.0000 'International Tables Vol C Tables 4.2.6.8 and 6.1.1.4'
N N 0.0061 0.0033 'International Tables Vol C Tables 4.2.6.8 and 6.1.1.4'
O O 0.0106 0.0060 'International Tables Vol C Tables 4.2.6.8 and 6.1.1.4'
F F 0.0171 0.0103 'International Tables Vol C Tables 4.2.6.8 and 6.1.1.4'
Zn Zn 0.2839 1.4301 'International Tables Vol C Tables 4.2.6.8 and 6.1.1.4'

loop_
_geom_angle_atom_site_label_1
_geom_angle_atom_site_label_2
_geom_angle_atom_site_label_3
_geom_angle
O1A Zn1 N1 105.1(3)
O1A Zn1 N4 86.6(4)
N1 Zn1 N4 168.1(4)
O1A Zn1 N3 157.9(4)
N1 Zn1 N3 93.0(4)
N4 Zn1 N3 76.0(4)
O1A Zn1 N9 104.0(3)
N1 Zn1 N9 74.4(4)
N4 Zn1 N9 101.3(4)
N3 Zn1 N9 92.9(3)
O1A Zn1 N2 85.5(3)
N1 Zn1 N2 73.2(4)
N4 Zn1 N2 110.2(4)
N3 Zn1 N2 87.7(3)
N9 Zn1 N2 147.6(4)
O1B Zn2 N5 104.2(4)
O1B Zn2 N7 83.2(4)
N5 Zn2 N7 172.4(4)
O1B Zn2 N8 155.2(4)
N5 Zn2 N8 95.4(4)
N7 Zn2 N8 78.0(4)
O1B Zn2 N12 103.7(3)
N5 Zn2 N12 75.0(4)
N7 Zn2 N12 101.7(4)
N8 Zn2 N12 95.9(3)
O1B Zn2 N6 84.8(4)
N5 Zn2 N6 72.9(4)
N7 Zn2 N6 110.0(4)
N8 Zn2 N6 86.6(3)
N12 Zn2 N6 148.0(4)
C69 O1 C72 119.0(10)
C84 O2 C83 120.1(8)
C19 O3 C22 116.7(8)
C34 O4 C33 120.2(10)
C12 N1 C1 118.0(11)
C12 N1 Zn1 120.1(10)
C1 N1 Zn1 121.7(8)
C2 N2 C3 117.3(11)
C2 N2 Zn1 110.4(9)
C3 N2 Zn1 132.3(9)
C82 N3 C78 118.6(9)
C82 N3 Zn1 126.3(8)
C78 N3 Zn1 115.0(8)
C77 N4 C75 120.3(11)
C77 N4 Zn1 118.0(9)
C75 N4 Zn1 121.5(9)
C53 N5 C52 116.1(11)
C53 N5 Zn2 119.8(10)
C52 N5 Zn2 124.0(9)
C51 N6 C62 119.8(11)
C51 N6 Zn2 109.4(9)
C62 N6 Zn2 130.7(10)
C32 N7 C28 118.9(10)
C32 N7 Zn2 126.8(9)
C28 N7 Zn2 114.3(8)
C25 N8 C27 118.3(10)
C25 N8 Zn2 127.5(8)
C27 N8 Zn2 114.2(8)
C13 N9 C14 114.3(11)
C13 N9 Zn1 114.8(9)
C14 N9 Zn1 130.8(9)
C42 N10 C40 114.5(12)
C63 N11 C64 116.9(12)
C92 N12 C90 120.2(10)
C92 N12 Zn2 110.7(9)
C90 N12 Zn2 129.0(8)
N1 C1 C2 115.9(12)
N1 C1 C9 121.1(12)
C2 C1 C9 123.0(14)
N2 C2 C6 123.5(12)
N2 C2 C1 118.6(13)
C6 C2 C1 117.9(14)
N2 C3 C4 121.6(12)
N2 C3 C42 113.6(13)
C4 C3 C42 124.8(13)
C5 C4 C3 119.0(12)
C6 C5 C4 121.2(13)
C5 C6 C2 117.3(12)
C5 C6 C7 123.1(15)
C2 C6 C7 119.6(12)
C8 C7 C6 122.6(14)
C7 C8 C9 120.4(13)
C10 C9 C1 118.2(14)
C10 C9 C8 125.3(15)
C1 C9 C8 116.5(13)
C11 C10 C9 121.5(13)
C10 C11 C12 118.4(13)
N1 C12 C11 122.7(14)
N1 C12 C13 115.7(13)
C11 C12 C13 121.6(15)
N9 C13 C12 114.7(13)
N9 C14 C16 112.2(10)
C21 C16 C17 119.0(12)
C21 C16 C14 118.5(12)
C17 C16 C14 122.5(13)
C18 C17 C16 121.0(11)
C17 C18 C19 118.9(11)
C20 C19 O3 127.7(11)
C20 C19 C18 120.9(12)
O3 C19 C18 111.4(11)
C19 C20 C21 119.0(11)
C16 C21 C20 120.9(11)
O3 C22 C23 109.2(9)
C24 C23 C26 115.8(11)
C24 C23 C22 122.5(12)
C26 C23 C22 121.7(11)
C23 C24 C25 120.1(12)
N8 C25 C24 123.7(11)
C27 C26 C23 123.0(11)
N8 C27 C26 119.1(11)
N8 C27 C28 116.0(11)
C26 C27 C28 124.7(12)
N7 C28 C29 119.1(11)
N7 C28 C27 117.5(11)
C29 C28 C27 123.4(13)
C28 C29 C30 123.2(12)
C31 C30 C29 117.0(11)
C31 C30 C33 121.1(12)
C29 C30 C33 121.9(13)
C30 C31 C32 119.5(12)
N7 C32 C31 122.1(12)
O4 C33 C30 102.4(10)
C39 C34 C35 120.9(13)
C39 C34 O4 114.6(13)
C35 C34 O4 124.4(15)
C36 C35 C34 117.8(14)
C37 C36 C35 122.5(14)
C38 C37 C36 116.8(15)
C38 C37 C40 122.6(14)
C36 C37 C40 120.5(14)
C39 C38 C37 122.8(13)
C38 C39 C34 119.1(12)
N10 C40 C37 110.9(12)
N10 C42 C3 117.5(12)
N6 C51 C59 121.8(12)
N6 C51 C52 119.9(14)
C59 C51 C52 118.3(14)
N5 C52 C56 126.2(13)
N5 C52 C51 113.5(13)
C56 C52 C51 120.3(16)
N5 C53 C54 121.6(13)
N5 C53 C92 112.9(13)
C54 C53 C92 125.4(16)
C55 C54 C53 119.6(13)
C54 C55 C56 120.7(13)
C55 C56 C52 115.7(14)
C55 C56 C57 124.6(15)
C52 C56 C57 119.6(15)
C58 C57 C56 118.6(14)
C57 C58 C59 124.7(14)
C60 C59 C58 124.7(16)
C60 C59 C51 116.9(13)
C58 C59 C51 118.4(13)
C61 C60 C59 120.6(14)
C60 C61 C62 119.4(13)
N6 C62 C61 121.5(12)
N6 C62 C63 115.9(13)
C61 C62 C63 122.6(13)
N11 C63 C62 122.7(13)
N11 C64 C66 110.3(11)
C67 C66 C71 122.5(13)
C67 C66 C64 116.9(13)
C71 C66 C64 120.5(13)
C66 C67 C68 117.5(12)
C69 C68 C67 118.6(13)
C68 C69 C70 122.4(13)
C68 C69 O1 124.1(13)
C70 C69 O1 113.4(12)
C69 C70 C71 119.1(11)
C66 C71 C70 119.7(11)
O1 C72 C73 104.4(10)
C74 C73 C76 119.9(11)
C74 C73 C72 123.2(12)
C76 C73 C72 116.8(12)
C73 C74 C75 118.8(11)
N4 C75 C74 120.2(12)
C77 C76 C73 119.9(11)
N4 C77 C76 120.8(11)
N4 C77 C78 112.5(12)
C76 C77 C78 126.6(12)
N3 C78 C79 122.9(10)
N3 C78 C77 118.5(11)
C79 C78 C77 118.6(12)
C78 C79 C80 117.4(10)
C81 C80 C79 120.4(10)
C81 C80 C83 118.5(12)
C79 C80 C83 121.0(12)
C80 C81 C82 117.9(11)
N3 C82 C81 122.8(10)
O2 C83 C80 107.9(9)
C85 C84 O2 115.8(11)
C85 C84 C89 120.3(12)
O2 C84 C89 123.7(11)
C84 C85 C86 121.4(11)
C87 C86 C85 118.6(11)
C88 C87 C86 120.3(11)
C88 C87 C90 121.0(12)
C86 C87 C90 118.7(12)
C87 C88 C89 121.8(10)
C88 C89 C84 117.5(10)
N12 C90 C87 110.6(9)
N12 C92 C53 121.3(12)
C2A O1A Zn1 126.4(7)
O3A C2A O1A 131.8(11)
O3A C2A C4A 114.0(14)
O1A C2A C4A 114.2(13)
F5A C4A F7A 102.9(14)
F5A C4A F6A 96.3(14)
F7A C4A F6A 95.1(16)
F5A C4A C2A 120.2(15)
F7A C4A C2A 121.9(14)
F6A C4A C2A 115.0(12)
C2B O1B Zn2 127.4(9)
O1B C2B O3B 131.4(15)
O1B C2B C4B 116.5(15)
O3B C2B C4B 112.1(16)
F5B C4B F7B 106.8(17)
F5B C4B F6B 102(2)
F7B C4B F6B 90.2(16)
F5B C4B C2B 118.1(16)
F7B C4B C2B 122.4(19)
F6B C4B C2B 112.5(15)
O3C C2C O1C 147(2)
O3C C2C C4C 100.4(19)
O1C C2C C4C 113(2)
F5C C4C F7C 99.0(19)
F5C C4C F6C 106.3(19)
F7C C4C F6C 100.6(19)
F5C C4C C2C 122(2)
F7C C4C C2C 117(2)
F6C C4C C2C 109.2(19)
O3D C2D O1D 142(3)
O3D C2D C4D 103(2)
O1D C2D C4D 112(2)
F5D C4D F7D 99(2)
F5D C4D F6D 107(2)
F7D C4D F6D 104(2)
F5D C4D C2D 119(2)
F7D C4D C2D 117(2)
F6D C4D C2D 110(2)

loop_
_geom_bond_atom_site_label_1
_geom_bond_atom_site_label_2
_geom_bond_distance
Zn1 O1A 2.024(8)
Zn1 N1 2.063(10)
Zn1 N4 2.143(10)
Zn1 N3 2.155(9)
Zn1 N9 2.275(9)
Zn1 N2 2.373(10)
Zn2 O1B 2.024(9)
Zn2 N5 2.048(11)
Zn2 N7 2.138(10)
Zn2 N8 2.143(10)
Zn2 N12 2.254(10)
Zn2 N6 2.400(10)
O1 C69 1.403(14)
O1 C72 1.441(14)
O2 C84 1.391(13)
O2 C83 1.449(12)
O3 C19 1.380(12)
O3 C22 1.394(12)
O4 C34 1.410(14)
O4 C33 1.452(14)
N1 C12 1.315(15)
N1 C1 1.374(14)
N2 C2 1.351(15)
N2 C3 1.359(15)
N3 C82 1.329(13)
N3 C78 1.345(13)
N4 C77 1.364(14)
N4 C75 1.366(15)
N5 C53 1.343(16)
N5 C52 1.345(16)
N6 C51 1.315(14)
N6 C62 1.352(15)
N7 C32 1.353(15)
N7 C28 1.362(14)
N8 C25 1.302(14)
N8 C27 1.382(14)
N9 C13 1.276(15)
N9 C14 1.461(15)
N10 C42 1.302(15)
N10 C40 1.439(17)
N11 C63 1.279(15)
N11 C64 1.481(17)
N12 C92 1.277(14)
N12 C90 1.476(14)
C1 C2 1.410(16)
C1 C9 1.414(17)
C2 C6 1.407(17)
C3 C4 1.398(17)
C3 C42 1.473(17)
C4 C5 1.368(17)
C5 C6 1.355(17)
C6 C7 1.427(18)
C7 C8 1.328(18)
C8 C9 1.466(18)
C9 C10 1.385(18)
C10 C11 1.309(17)
C11 C12 1.445(17)
C12 C13 1.521(18)
C14 C16 1.524(17)
C16 C21 1.380(16)
C16 C17 1.398(16)
C17 C18 1.397(16)
C18 C19 1.402(15)
C19 C20 1.376(16)
C20 C21 1.417(17)
C22 C23 1.480(15)
C23 C24 1.357(15)
C23 C26 1.395(15)
C24 C25 1.413(16)
C26 C27 1.386(15)
C27 C28 1.457(16)
C28 C29 1.378(16)
C29 C30 1.379(16)
C30 C31 1.372(16)
C30 C33 1.520(17)
C31 C32 1.402(17)
C34 C39 1.379(17)
C34 C35 1.388(18)
C35 C36 1.385(19)
C36 C37 1.383(19)
C37 C38 1.381(17)
C37 C40 1.526(19)
C38 C39 1.357(16)
C51 C59 1.438(17)
C51 C52 1.464(17)
C52 C56 1.394(18)
C53 C54 1.424(18)
C53 C92 1.435(17)
C54 C55 1.349(17)
C55 C56 1.386(18)
C56 C57 1.477(18)
C57 C58 1.331(17)
C58 C59 1.417(18)
C59 C60 1.398(18)
C60 C61 1.348(18)
C61 C62 1.399(17)
C62 C63 1.460(18)
C64 C66 1.586(18)
C66 C67 1.365(17)
C66 C71 1.368(16)
C67 C68 1.434(18)
C68 C69 1.356(17)
C69 C70 1.367(16)
C70 C71 1.372(16)
C72 C73 1.531(16)
C73 C74 1.385(15)
C73 C76 1.388(15)
C74 C75 1.408(16)
C76 C77 1.369(16)
C77 C78 1.482(16)
C78 C79 1.389(15)
C79 C80 1.405(15)
C80 C81 1.365(15)
C80 C83 1.501(15)
C81 C82 1.407(15)
C84 C85 1.348(15)
C84 C89 1.398(15)
C85 C86 1.385(15)
C86 C87 1.363(15)
C87 C88 1.363(15)
C87 C90 1.534(16)
C88 C89 1.376(15)
O1A C2A 1.246(14)
C2A O3A 1.218(14)
C2A C4A 1.453(17)
C4A F5A 1.266(15)
C4A F7A 1.270(15)
C4A F6A 1.331(15)
O1B C2B 1.222(15)
C2B O3B 1.236(15)
C2B C4B 1.461(19)
C4B F5B 1.239(17)
C4B F7B 1.306(16)
C4B F6B 1.354(18)
O1C C2C 1.241(19)
C2C O3C 1.235(19)
C2C C4C 1.48(2)
C4C F5C 1.251(19)
C4C F7C 1.323(19)
C4C F6C 1.337(19)
O1D C2D 1.25(2)
C2D O3D 1.24(2)
C2D C4D 1.48(2)
C4D F5D 1.26(2)
C4D F7D 1.31(2)
C4D F6D 1.36(2)
